data_7027419
loop_
_publ_author_name
'Steed, Jonathan W.'
'Junk, Peter C.'

_publ_section_title
;
 Stabilisation of sodium complexes of 18-crown-6 by intramolecular
 hydrogen bonding&#x200A;&#x2020;
;
_journal_issue 13
_journal_name_full 'Journal of the Chemical Society, Dalton Transactions'
_journal_page_first 2141
_journal_paper_doi 10.1039/a902358e
_journal_year 1999
_chemical_formula_sum 'C12 H27 Na O11 Re'
_chemical_formula_weight 556.53
_chemical_name_systematic
; 
 ? 
;
_space_group_IT_number 14
_symmetry_cell_setting monoclinic
_symmetry_space_group_name_Hall '-P 2yn'
_symmetry_space_group_name_H-M 'P 1 21/n 1'
_atom_sites_solution_hydrogens geom
_atom_sites_solution_primary direct
_atom_sites_solution_secondary difmap
_audit_creation_method SHELXL-97
_cell_angle_alpha 90.00
_cell_angle_beta 98.254(2)
_cell_angle_gamma 90.00
_cell_formula_units_Z 4
_cell_length_a 7.9787(12)
_cell_length_b 14.3770(6)
_cell_length_c 16.9546(8)
_cell_measurement_reflns_used n/a
_cell_measurement_temperature 123(2)
_cell_measurement_theta_max n/a
_cell_measurement_theta_min n/a
_cell_volume 1924.7(3)
_computing_cell_refinement Denzo-SMN
_computing_data_reduction Denzo-SMN
_computing_molecular_graphics RES2INS
_computing_structure_refinement 'SHELXL-97 (Sheldrick, 1997)'
_computing_structure_solution 'SHELXS-97 (Sheldrick, 1990)'
_diffrn_ambient_temperature 123(2)
_diffrn_measured_fraction_theta_full 0.925
_diffrn_measured_fraction_theta_max 0.925
_diffrn_measurement_device_type KappaCCD
_diffrn_measurement_method '2o phi frames'
_diffrn_radiation_monochromator graphite
_diffrn_radiation_source 'fine-focus sealed tube'
_diffrn_radiation_type MoK\a
_diffrn_radiation_wavelength 0.71070
_diffrn_reflns_av_R_equivalents 0.0376
_diffrn_reflns_av_sigmaI/netI 0.0799
_diffrn_reflns_limit_h_max 9
_diffrn_reflns_limit_h_min -9
_diffrn_reflns_limit_k_max 16
_diffrn_reflns_limit_k_min -16
_diffrn_reflns_limit_l_max 20
_diffrn_reflns_limit_l_min -20
_diffrn_reflns_number 16756
_diffrn_reflns_theta_full 26.00
_diffrn_reflns_theta_max 26.00
_diffrn_reflns_theta_min 3.73
_diffrn_standards_decay_% 0
_exptl_absorpt_coefficient_mu 6.386
_exptl_absorpt_correction_type Scalepack
_exptl_crystal_colour colourless
_exptl_crystal_density_diffrn 1.921
_exptl_crystal_density_method 'not measured'
_exptl_crystal_description block
_exptl_crystal_F_000 1092
_exptl_crystal_size_max 0.8
_exptl_crystal_size_mid 0.4
_exptl_crystal_size_min 0.1
_refine_diff_density_max 4.334
_refine_diff_density_min -6.044
_refine_diff_density_rms 0.393
_refine_ls_extinction_coef 0.0047(9)
_refine_ls_extinction_expression Fc^*^=kFc[1+0.001xFc^2^\l^3^/sin(2\q)]^-1/4^
_refine_ls_extinction_method SHELXL
_refine_ls_goodness_of_fit_ref 1.077
_refine_ls_hydrogen_treatment mixed
_refine_ls_matrix_type full
_refine_ls_number_parameters 227
_refine_ls_number_reflns 3648
_refine_ls_number_restraints 0
_refine_ls_restrained_S_all 1.077
_refine_ls_R_factor_all 0.0716
_refine_ls_R_factor_gt 0.0688
_refine_ls_shift/su_max 0.001
_refine_ls_shift/su_mean 0.000
_refine_ls_structure_factor_coef Fsqd
_refine_ls_weighting_details 'w=1/[\s^2^(Fo^2^)+(0.1374P)^2^+1.5020P] where P=(Fo^2^+2Fc^2^)/3'
_refine_ls_weighting_scheme calc
_refine_ls_wR_factor_gt 0.1789
_refine_ls_wR_factor_ref 0.1831
_reflns_number_gt 3351
_reflns_number_total 3648
_reflns_threshold_expression >2sigma(I)
_cod_data_source_file 902358esup1.cif
_cod_data_source_block nareo418
_cod_depositor_comments
;
The following automatic conversions were performed:

'_refine_ls_weighting_scheme' value 'calc
w=1/[\s^2^(Fo^2^)+(0.1374P)^2^+1.5020P] where P=(Fo^2^+2Fc^2^)/3' was
changed to 'calc'. New tag '_refine_ls_weighting_details' was
created. The value of the new tag was set to
'w=1/[\s^2^(Fo^2^)+(0.1374P)^2^+1.5020P] where P=(Fo^2^+2Fc^2^)/3'.

Automatic conversion script
Id: cif_fix_values 3143 2015-03-26 13:38:13Z robertas 
;
_cod_original_sg_symbol_H-M P21/n
_cod_database_code 7027419

loop_
_symmetry_equiv_pos_as_xyz
'x, y, z'
'-x+1/2, y+1/2, -z+1/2'
'-x, -y, -z'
'x-1/2, -y-1/2, z-1/2'

loop_
_atom_site_label
_atom_site_type_symbol
_atom_site_fract_x
_atom_site_fract_y
_atom_site_fract_z
_atom_site_U_iso_or_equiv
_atom_site_adp_type
_atom_site_occupancy
_atom_site_calc_flag
_atom_site_refinement_flags
Re1 Re 0.45431(3) 1.197062(18) 0.353333(15) 0.0222(2) Uani 1 d .
Na1 Na 0.1908(5) 1.1784(3) 0.1405(2) 0.0384(8) Uani 1 d .
O1 O 0.0776(13) 1.0939(5) 0.0254(4) 0.073(3) Uani 1 d .
O2 O 0.3736(8) 1.2159(4) 0.2544(3) 0.0371(13) Uani 1 d .
O3 O 0.2929(8) 1.1796(5) 0.4089(4) 0.0476(16) Uani 1 d .
O4 O 0.5837(7) 1.1015(4) 0.3600(3) 0.0353(12) Uani 1 d .
O5 O 0.5712(8) 1.2935(4) 0.3890(4) 0.0329(14) Uani 1 d .
O1A O 0.2006(7) 1.3398(4) 0.0601(3) 0.0312(12) Uani 1 d .
O2A O -0.0169(7) 1.3134(3) 0.1706(4) 0.0280(12) Uani 1 d .
O3A O -0.0509(6) 1.1346(3) 0.2254(3) 0.0254(10) Uani 1 d .
O4A O 0.2011(6) 1.0074(3) 0.2113(3) 0.0282(10) Uani 1 d .
O5A O 0.4418(6) 1.0370(4) 0.1058(3) 0.0313(11) Uani 1 d .
O6A O 0.4801(7) 1.2225(4) 0.0598(3) 0.0294(11) Uani 1 d .
C1A C 0.1081(10) 1.4147(5) 0.0876(5) 0.0351(17) Uani 1 d .
H1A2 H 0.0861 1.4630 0.0458 0.042 Uiso 1 calc R
H1A1 H 0.1739 1.4432 0.1355 0.042 Uiso 1 calc R
C2A C -0.0560(9) 1.3769(5) 0.1074(5) 0.0307(15) Uani 1 d .
H2A2 H -0.1271 1.4281 0.1235 0.037 Uiso 1 calc R
H2A1 H -0.1191 1.3453 0.0604 0.037 Uiso 1 calc R
C3A C -0.1620(10) 1.2871(5) 0.2065(5) 0.0277(15) Uani 1 d .
H3A2 H -0.2524 1.2627 0.1656 0.033 Uiso 1 calc R
H3A1 H -0.2070 1.3414 0.2327 0.033 Uiso 1 calc R
C4A C -0.1046(10) 1.2137(5) 0.2665(5) 0.0284(15) Uani 1 d .
H4A2 H -0.0096 1.2372 0.3054 0.034 Uiso 1 calc R
H4A1 H -0.1985 1.1960 0.2958 0.034 Uiso 1 calc R
C5A C -0.0286(10) 1.0552(5) 0.2751(4) 0.0294(15) Uani 1 d .
H5A2 H -0.1380 1.0361 0.2912 0.035 Uiso 1 calc R
H5A1 H 0.0519 1.0690 0.3238 0.035 Uiso 1 calc R
C6A C 0.0396(9) 0.9792(5) 0.2283(4) 0.0299(15) Uani 1 d .
H6A2 H 0.0498 0.9208 0.2595 0.036 Uiso 1 calc R
H6A1 H -0.0378 0.9682 0.1781 0.036 Uiso 1 calc R
C7A C 0.2879(10) 0.9344(5) 0.1776(4) 0.0308(15) Uani 1 d .
H7A2 H 0.2248 0.9158 0.1254 0.037 Uiso 1 calc R
H7A1 H 0.2979 0.8795 0.2132 0.037 Uiso 1 calc R
C8A C 0.4605(9) 0.9697(5) 0.1674(4) 0.0308(15) Uani 1 d .
H8A2 H 0.5160 0.9978 0.2177 0.037 Uiso 1 calc R
H8A1 H 0.5320 0.9177 0.1533 0.037 Uiso 1 calc R
C9A C 0.6004(9) 1.0746(6) 0.0945(6) 0.043(2) Uani 1 d .
H9A2 H 0.6736 1.0252 0.0773 0.052 Uiso 1 calc R
H9A1 H 0.6578 1.1015 0.1450 0.052 Uiso 1 calc R
C10A C 0.5689(10) 1.1504(6) 0.0303(6) 0.041(2) Uani 1 d .
H10B H 0.6782 1.1737 0.0169 0.049 Uiso 1 calc R
H10A H 0.5027 1.1247 -0.0187 0.049 Uiso 1 calc R
C11A C 0.4381(11) 1.2930(5) 0.0007(5) 0.0314(17) Uani 1 d .
H11B H 0.3616 1.2671 -0.0452 0.038 Uiso 1 calc R
H11A H 0.5422 1.3154 -0.0187 0.038 Uiso 1 calc R
C12A C 0.3537(10) 1.3711(6) 0.0362(5) 0.0346(16) Uani 1 d .
H12B H 0.4293 1.3958 0.0829 0.042 Uiso 1 calc R
H12A H 0.3298 1.4218 -0.0033 0.042 Uiso 1 calc R

loop_
_atom_site_aniso_label
_atom_site_aniso_U_11
_atom_site_aniso_U_22
_atom_site_aniso_U_33
_atom_site_aniso_U_23
_atom_site_aniso_U_13
_atom_site_aniso_U_12
Re1 0.0135(3) 0.0266(3) 0.0266(3) -0.00252(8) 0.00333(16) 0.00141(7)
Na1 0.0302(19) 0.053(2) 0.0284(17) 0.0021(14) -0.0066(14) -0.0121(15)
O1 0.137(8) 0.050(5) 0.027(3) 0.001(3) -0.007(4) -0.046(5)
O2 0.042(3) 0.033(3) 0.032(3) 0.001(2) -0.008(2) -0.003(3)
O3 0.023(3) 0.089(5) 0.033(3) -0.004(3) 0.011(3) 0.000(3)
O4 0.022(3) 0.031(3) 0.053(3) 0.001(2) 0.007(2) 0.000(2)
O5 0.030(3) 0.030(3) 0.035(3) -0.008(2) -0.009(3) 0.001(2)
O1A 0.027(3) 0.032(3) 0.035(3) 0.004(2) 0.005(2) -0.003(2)
O2A 0.012(3) 0.034(3) 0.037(3) 0.0036(19) 0.004(2) 0.0021(18)
O3A 0.025(3) 0.016(2) 0.035(3) 0.0002(19) 0.006(2) 0.0035(18)
O4A 0.023(2) 0.027(3) 0.034(2) -0.0038(19) 0.001(2) 0.0006(19)
O5A 0.016(2) 0.030(3) 0.047(3) 0.000(2) 0.000(2) 0.0029(19)
O6A 0.024(3) 0.034(3) 0.031(3) -0.002(2) 0.006(2) 0.000(2)
C1A 0.029(4) 0.036(4) 0.039(4) 0.009(3) 0.003(3) 0.004(3)
C2A 0.025(4) 0.025(4) 0.041(4) 0.002(3) 0.000(3) 0.007(3)
C3A 0.014(3) 0.030(4) 0.038(4) -0.005(3) 0.002(3) -0.001(3)
C4A 0.022(4) 0.030(3) 0.036(4) -0.007(3) 0.010(3) -0.002(3)
C5A 0.029(4) 0.021(4) 0.037(4) 0.003(3) 0.002(3) 0.002(3)
C6A 0.026(4) 0.020(3) 0.041(4) 0.002(3) -0.001(3) -0.003(3)
C7A 0.032(4) 0.026(4) 0.034(4) 0.004(3) 0.004(3) 0.005(3)
C8A 0.020(3) 0.028(4) 0.041(4) -0.004(3) -0.005(3) 0.010(3)
C9A 0.013(3) 0.037(4) 0.079(6) -0.013(4) 0.007(4) -0.003(3)
C10A 0.026(4) 0.038(5) 0.064(5) -0.015(4) 0.025(4) -0.009(3)
C11A 0.018(4) 0.050(5) 0.026(4) 0.004(3) 0.002(3) -0.008(3)
C12A 0.024(4) 0.040(4) 0.039(4) 0.010(3) 0.002(3) -0.006(3)

loop_
_atom_type_symbol
_atom_type_description
_atom_type_scat_dispersion_real
_atom_type_scat_dispersion_imag
_atom_type_scat_source
C C 0.0033 0.0016 'International Tables Vol C Tables 4.2.6.8 and 6.1.1.4'
H H 0.0000 0.0000 'International Tables Vol C Tables 4.2.6.8 and 6.1.1.4'
O O 0.0106 0.0060 'International Tables Vol C Tables 4.2.6.8 and 6.1.1.4'
Re Re -1.0185 7.2310 'International Tables Vol C Tables 4.2.6.8 and 6.1.1.4'
Na Na 0.0362 0.0249 'International Tables Vol C Tables 4.2.6.8 and 6.1.1.4'

loop_
_geom_angle_atom_site_label_1
_geom_angle_atom_site_label_2
_geom_angle_atom_site_label_3
_geom_angle
O4 Re1 O3 109.8(3)
O4 Re1 O5 109.3(3)
O3 Re1 O5 109.5(3)
O4 Re1 O2 109.1(3)
O3 Re1 O2 110.5(3)
O5 Re1 O2 108.7(3)
O2 Na1 O1 158.5(4)
O2 Na1 O3A 91.3(2)
O1 Na1 O3A 96.0(3)
O2 Na1 O2A 90.3(2)
O1 Na1 O2A 111.1(3)
O3A Na1 O2A 62.89(18)
O2 Na1 O1A 99.2(2)
O1 Na1 O1A 93.4(2)
O3A Na1 O1A 123.8(2)
O2A Na1 O1A 62.0(2)
O2 Na1 O4A 82.4(2)
O1 Na1 O4A 83.4(2)
O3A Na1 O4A 61.60(16)
O2A Na1 O4A 123.7(2)
O1A Na1 O4A 174.1(3)
O2 Na1 O6A 83.9(2)
O1 Na1 O6A 87.6(3)
O3A Na1 O6A 174.7(2)
O2A Na1 O6A 119.3(2)
O1A Na1 O6A 59.58(19)
O4A Na1 O6A 115.2(2)
O2 Na1 O5A 87.9(2)
O1 Na1 O5A 71.0(3)
O3A Na1 O5A 120.7(2)
O2A Na1 O5A 176.0(2)
O1A Na1 O5A 114.8(2)
O4A Na1 O5A 59.54(17)
O6A Na1 O5A 56.96(17)
Re1 O2 Na1 151.2(4)
C12A O1A C1A 111.3(6)
C12A O1A Na1 120.5(5)
C1A O1A Na1 115.6(4)
C2A O2A C3A 112.9(6)
C2A O2A Na1 113.9(4)
C3A O2A Na1 117.0(4)
C5A O3A C4A 111.8(6)
C5A O3A Na1 118.5(4)
C4A O3A Na1 111.6(4)
C6A O4A C7A 112.3(5)
C6A O4A Na1 112.0(4)
C7A O4A Na1 118.2(4)
C8A O5A C9A 111.1(6)
C8A O5A Na1 109.0(4)
C9A O5A Na1 114.1(4)
C10A O6A C11A 110.9(6)
C10A O6A Na1 119.0(5)
C11A O6A Na1 111.2(4)
O1A C1A C2A 108.1(6)
O2A C2A C1A 107.4(6)
O2A C3A C4A 106.8(6)
O3A C4A C3A 108.3(6)
O3A C5A C6A 107.2(6)
O4A C6A C5A 108.0(6)
O4A C7A C8A 107.8(6)
O5A C8A C7A 108.3(5)
O5A C9A C10A 108.0(6)
O6A C10A C9A 108.3(7)
O6A C11A C12A 109.0(6)
O1A C12A C11A 109.7(6)

loop_
_geom_bond_atom_site_label_1
_geom_bond_atom_site_label_2
_geom_bond_distance
Re1 O4 1.712(6)
Re1 O3 1.720(6)
Re1 O5 1.731(5)
Re1 O2 1.730(6)
Na1 O2 2.310(7)
Na1 O1 2.365(7)
Na1 O3A 2.643(6)
Na1 O2A 2.650(7)
Na1 O1A 2.698(8)
Na1 O4A 2.732(6)
Na1 O6A 2.917(7)
Na1 O5A 2.970(7)
O1A C12A 1.415(9)
O1A C1A 1.421(10)
O2A C2A 1.408(9)
O2A C3A 1.435(9)
O3A C5A 1.416(8)
O3A C4A 1.432(8)
O4A C6A 1.419(9)
O4A C7A 1.422(8)
O5A C8A 1.416(9)
O5A C9A 1.414(9)
O6A C10A 1.389(9)
O6A C11A 1.431(9)
C1A C2A 1.499(11)
C3A C4A 1.492(11)
C5A C6A 1.497(10)
C7A C8A 1.501(11)
C9A C10A 1.536(13)
C11A C12A 1.481(12)

loop_
_geom_torsion_atom_site_label_1
_geom_torsion_atom_site_label_2
_geom_torsion_atom_site_label_3
_geom_torsion_atom_site_label_4
_geom_torsion
O4 Re1 O2 Na1 75.2(8)
O3 Re1 O2 Na1 -45.6(9)
O5 Re1 O2 Na1 -165.8(7)
O1 Na1 O2 Re1 -73.5(12)
O3A Na1 O2 Re1 36.7(8)
O2A Na1 O2 Re1 99.5(8)
O1A Na1 O2 Re1 161.2(7)
O4A Na1 O2 Re1 -24.5(8)
O6A Na1 O2 Re1 -141.0(8)
O5A Na1 O2 Re1 -84.0(8)
O2 Na1 O1A C12A 63.2(6)
O1 Na1 O1A C12A -99.4(6)
O3A Na1 O1A C12A 161.1(5)
O2A Na1 O1A C12A 148.5(6)
O4A Na1 O1A C12A -43(2)
O6A Na1 O1A C12A -14.1(5)
O5A Na1 O1A C12A -28.8(6)
O2 Na1 O1A C1A -75.3(5)
O1 Na1 O1A C1A 122.2(6)
O3A Na1 O1A C1A 22.6(6)
O2A Na1 O1A C1A 10.1(5)
O4A Na1 O1A C1A 179(2)
O6A Na1 O1A C1A -152.6(5)
O5A Na1 O1A C1A -167.2(4)
O2 Na1 O2A C2A 125.2(5)
O1 Na1 O2A C2A -57.6(5)
O3A Na1 O2A C2A -143.5(5)
O1A Na1 O2A C2A 24.8(4)
O4A Na1 O2A C2A -153.8(4)
O6A Na1 O2A C2A 42.0(5)
O5A Na1 O2A C2A 63(3)
O2 Na1 O2A C3A -100.1(5)
O1 Na1 O2A C3A 77.2(6)
O3A Na1 O2A C3A -8.7(5)
O1A Na1 O2A C3A 159.6(6)
O4A Na1 O2A C3A -19.0(6)
O6A Na1 O2A C3A 176.7(5)
O5A Na1 O2A C3A -163(3)
O2 Na1 O3A C5A -67.9(5)
O1 Na1 O3A C5A 91.9(5)
O2A Na1 O3A C5A -157.5(5)
O1A Na1 O3A C5A -169.9(4)
O4A Na1 O3A C5A 12.8(4)
O6A Na1 O3A C5A -42(3)
O5A Na1 O3A C5A 20.5(5)
O2 Na1 O3A C4A 64.2(5)
O1 Na1 O3A C4A -136.1(5)
O2A Na1 O3A C4A -25.5(4)
O1A Na1 O3A C4A -37.9(5)
O4A Na1 O3A C4A 144.8(5)
O6A Na1 O3A C4A 90(2)
O5A Na1 O3A C4A 152.5(4)
O2 Na1 O4A C6A 117.9(5)
O1 Na1 O4A C6A -78.4(5)
O3A Na1 O4A C6A 22.2(4)
O2A Na1 O4A C6A 32.6(5)
O1A Na1 O4A C6A -135(2)
O6A Na1 O4A C6A -162.6(4)
O5A Na1 O4A C6A -150.1(5)
O2 Na1 O4A C7A -109.1(5)
O1 Na1 O4A C7A 54.7(5)
O3A Na1 O4A C7A 155.2(5)
O2A Na1 O4A C7A 165.7(4)
O1A Na1 O4A C7A -2(2)
O6A Na1 O4A C7A -29.5(5)
O5A Na1 O4A C7A -17.1(4)
O2 Na1 O5A C8A 62.9(4)
O1 Na1 O5A C8A -113.1(4)
O3A Na1 O5A C8A -27.4(5)
O2A Na1 O5A C8A 125(3)
O1A Na1 O5A C8A 162.1(4)
O4A Na1 O5A C8A -19.6(4)
O6A Na1 O5A C8A 147.0(4)
O2 Na1 O5A C9A -61.9(6)
O1 Na1 O5A C9A 122.2(6)
O3A Na1 O5A C9A -152.2(5)
O2A Na1 O5A C9A 1(3)
O1A Na1 O5A C9A 37.3(6)
O4A Na1 O5A C9A -144.3(6)
O6A Na1 O5A C9A 22.3(5)
O2 Na1 O6A C10A 105.6(6)
O1 Na1 O6A C10A -54.6(6)
O3A Na1 O6A C10A 79(3)
O2A Na1 O6A C10A -167.5(5)
O1A Na1 O6A C10A -150.0(6)
O4A Na1 O6A C10A 26.9(6)
O5A Na1 O6A C10A 14.2(5)
O2 Na1 O6A C11A -123.7(5)
O1 Na1 O6A C11A 76.1(5)
O3A Na1 O6A C11A -150(2)
O2A Na1 O6A C11A -36.8(6)
O1A Na1 O6A C11A -19.2(5)
O4A Na1 O6A C11A 157.7(4)
O5A Na1 O6A C11A 144.9(5)
C12A O1A C1A C2A 176.9(6)
Na1 O1A C1A C2A -40.9(7)
C3A O2A C2A C1A 167.6(6)
Na1 O2A C2A C1A -55.8(7)
O1A C1A C2A O2A 63.6(8)
C2A O2A C3A C4A 174.8(6)
Na1 O2A C3A C4A 39.6(7)
C5A O3A C4A C3A -167.5(6)
Na1 O3A C4A C3A 57.2(6)
O2A C3A C4A O3A -63.6(8)
C4A O3A C5A C6A -175.8(6)
Na1 O3A C5A C6A -43.8(7)
C7A O4A C6A C5A 171.0(5)
Na1 O4A C6A C5A -53.1(6)
O3A C5A C6A O4A 63.7(7)
C6A O4A C7A C8A -176.2(5)
Na1 O4A C7A C8A 50.9(7)
C9A O5A C8A C7A 178.7(6)
Na1 O5A C8A C7A 52.2(6)
O4A C7A C8A O5A -69.9(7)
C8A O5A C9A C10A -177.0(6)
Na1 O5A C9A C10A -53.4(7)
C11A O6A C10A C9A -176.5(6)
Na1 O6A C10A C9A -45.7(7)
O5A C9A C10A O6A 65.5(8)
C10A O6A C11A C12A -176.3(6)
Na1 O6A C11A C12A 48.8(7)
C1A O1A C12A C11A -174.5(6)
Na1 O1A C12A C11A 45.4(8)
O6A C11A C12A O1A -62.5(8)
